data_2233203
loop_
_publ_author_name
'Manikandan, N.'
'Murugavel, S.'
'Kannan, D.'
'Bakthadoss, M.'

_publ_section_title
;
 (<i>E</i>)-2-[(2-Formylphenoxy)methyl]-3-(4-methylphenyl)prop-2-enenitrile
;
_journal_coeditor_code IM2342
_journal_issue 1
_journal_name_full 'Acta Crystallographica Section E'
_journal_page_first o28
_journal_paper_doi 10.1107/S1600536811051415
_journal_volume 68
_journal_year 2012
_chemical_formula_iupac 'C18 H15 N O2'
_chemical_formula_moiety 'C18 H15 N O2'
_chemical_formula_sum 'C18 H15 N O2'
_chemical_formula_weight 277.31
_chemical_name_systematic
;
(<i>E</i>)-2-[(2-Formylphenoxy)methyl]-3-(4-methylphenyl)prop-2-enenitrile
;
_space_group_IT_number 14
_symmetry_cell_setting monoclinic
_symmetry_space_group_name_Hall '-P 2ybc'
_symmetry_space_group_name_H-M 'P 1 21/c 1'
_atom_sites_solution_hydrogens geom
_atom_sites_solution_primary direct
_atom_sites_solution_secondary difmap
_audit_creation_method SHELXL-97
_cell_angle_alpha 90.00
_cell_angle_beta 96.782(2)
_cell_angle_gamma 90.00
_cell_formula_units_Z 4
_cell_length_a 7.0792(4)
_cell_length_b 13.7006(7)
_cell_length_c 15.3587(9)
_cell_measurement_reflns_used 3403
_cell_measurement_temperature 293(2)
_cell_measurement_theta_max 27.5
_cell_measurement_theta_min 2.0
_cell_volume 1479.21(14)
_computing_cell_refinement 'APEX2 and SAINT (Bruker, 2004)'
_computing_data_collection 'APEX2 (Bruker, 2004)'
_computing_data_reduction 'SAINT and XPREP (Bruker, 2004)'
_computing_molecular_graphics 'ORTEP-3 (Farrugia (1997)'
_computing_publication_material 'SHELXL97 (Sheldrick, 2008) and PLATON (Spek, 2009)'
_computing_structure_refinement 'SHELXL97 (Sheldrick, 2008)'
_computing_structure_solution 'SHELXS97 (Sheldrick, 2008)'
_diffrn_ambient_temperature 293(2)
_diffrn_detector_area_resol_mean 10.0
_diffrn_measured_fraction_theta_full 0.987
_diffrn_measured_fraction_theta_max 0.974
_diffrn_measurement_device_type 'Bruker APEXII CCD'
_diffrn_measurement_method '\w scans'
_diffrn_radiation_monochromator graphite
_diffrn_radiation_source 'fine-focus sealed tube'
_diffrn_radiation_type MoK\a
_diffrn_radiation_wavelength 0.71073
_diffrn_reflns_av_R_equivalents 0.0216
_diffrn_reflns_av_sigmaI/netI 0.0216
_diffrn_reflns_limit_h_max 9
_diffrn_reflns_limit_h_min -9
_diffrn_reflns_limit_k_max 17
_diffrn_reflns_limit_k_min -17
_diffrn_reflns_limit_l_max 19
_diffrn_reflns_limit_l_min -19
_diffrn_reflns_number 15027
_diffrn_reflns_theta_full 25.00
_diffrn_reflns_theta_max 27.55
_diffrn_reflns_theta_min 2.00
_exptl_absorpt_coefficient_mu 0.081
_exptl_absorpt_correction_T_max 0.988
_exptl_absorpt_correction_T_min 0.982
_exptl_absorpt_correction_type multi-scan
_exptl_absorpt_process_details '(SADABS; Sheldrick, 1996)'
_exptl_crystal_colour Yellow
_exptl_crystal_density_diffrn 1.245
_exptl_crystal_density_method 'not measured'
_exptl_crystal_description Block
_exptl_crystal_F_000 584
_exptl_crystal_size_max 0.23
_exptl_crystal_size_mid 0.21
_exptl_crystal_size_min 0.15
_refine_diff_density_max 0.139
_refine_diff_density_min -0.139
_refine_ls_extinction_method none
_refine_ls_goodness_of_fit_ref 1.013
_refine_ls_hydrogen_treatment constr
_refine_ls_matrix_type full
_refine_ls_number_parameters 191
_refine_ls_number_reflns 3321
_refine_ls_number_restraints 0
_refine_ls_restrained_S_all 1.013
_refine_ls_R_factor_all 0.0804
_refine_ls_R_factor_gt 0.0414
_refine_ls_shift/su_max 0.000
_refine_ls_shift/su_mean 0.000
_refine_ls_structure_factor_coef Fsqd
_refine_ls_weighting_details 'calc w=1/[\s^2^(Fo^2^)+(0.0553P)^2^+0.2089P] where P=(Fo^2^+2Fc^2^)/3'
_refine_ls_weighting_scheme calc
_refine_ls_wR_factor_gt 0.1053
_refine_ls_wR_factor_ref 0.1326
_reflns_number_gt 1950
_reflns_number_total 3321
_reflns_threshold_expression I>2\s(I)
_cod_data_source_file im2342.cif
_cod_data_source_block I
_cod_original_sg_symbol_H-M 'P 21/c'
_cod_database_code 2233203
_cod_database_fobs_code 2233203

loop_
_symmetry_equiv_pos_as_xyz
'x, y, z'
'-x, y+1/2, -z+1/2'
'-x, -y, -z'
'x, -y-1/2, z-1/2'

loop_
_atom_site_type_symbol
_atom_site_label
_atom_site_fract_x
_atom_site_fract_y
_atom_site_fract_z
_atom_site_U_iso_or_equiv
_atom_site_adp_type
_atom_site_calc_flag
_atom_site_refinement_flags
_atom_site_occupancy
_atom_site_symmetry_multiplicity
N N1 0.6118(2) 0.26454(11) 0.25898(11) 0.0828(5) Uani d . 1 1
O O1 0.2658(2) 0.23139(12) -0.09622(11) 0.1133(5) Uani d . 1 1
O O2 0.25632(15) 0.38860(8) 0.11791(7) 0.0726(3) Uani d . 1 1
C C1 0.0835(2) 0.37959(11) 0.06904(11) 0.0621(4) Uani d . 1 1
C C2 -0.0823(2) 0.42103(13) 0.09048(12) 0.0750(5) Uani d . 1 1
H H2 -0.0825 0.4565 0.1421 0.090 Uiso calc R 1 1
C C3 -0.2478(2) 0.40934(15) 0.03456(14) 0.0856(6) Uani d . 1 1
H H3 -0.3599 0.4372 0.0489 0.103 Uiso calc R 1 1
C C4 -0.2505(3) 0.35721(16) -0.04214(14) 0.0879(6) Uani d . 1 1
H H4 -0.3631 0.3502 -0.0794 0.105 Uiso calc R 1 1
C C5 -0.0866(3) 0.31602(14) -0.06293(12) 0.0777(5) Uani d . 1 1
H H5 -0.0879 0.2812 -0.1150 0.093 Uiso calc R 1 1
C C6 0.0820(2) 0.32522(11) -0.00780(11) 0.0648(4) Uani d . 1 1
C C7 0.2538(3) 0.27629(15) -0.02978(14) 0.0846(5) Uani d . 1 1
H H7 0.3621 0.2802 0.0107 0.101 Uiso calc R 1 1
C C8 0.2646(2) 0.43560(13) 0.20139(11) 0.0716(5) Uani d . 1 1
H H8A 0.1879 0.4003 0.2392 0.086 Uiso calc R 1 1
H H8B 0.2167 0.5018 0.1945 0.086 Uiso calc R 1 1
C C9 0.4680(2) 0.43625(11) 0.24015(10) 0.0627(4) Uani d . 1 1
C C10 0.5640(2) 0.51893(12) 0.25968(10) 0.0691(5) Uani d . 1 1
H H10 0.4965 0.5755 0.2432 0.083 Uiso calc R 1 1
C C11 0.7555(2) 0.53562(11) 0.30210(10) 0.0645(4) Uani d . 1 1
C C12 0.8639(3) 0.46728(13) 0.35274(12) 0.0802(5) Uani d . 1 1
H H12 0.8151 0.4051 0.3595 0.096 Uiso calc R 1 1
C C13 1.0416(3) 0.49015(14) 0.39295(13) 0.0867(6) Uani d . 1 1
H H13 1.1104 0.4430 0.4268 0.104 Uiso calc R 1 1
C C14 1.1218(3) 0.58109(14) 0.38479(12) 0.0775(5) Uani d . 1 1
C C15 1.0151(3) 0.64806(14) 0.33374(14) 0.0858(6) Uani d . 1 1
H H15 1.0656 0.7097 0.3260 0.103 Uiso calc R 1 1
C C16 0.8365(3) 0.62670(12) 0.29389(13) 0.0799(5) Uani d . 1 1
H H16 0.7680 0.6744 0.2606 0.096 Uiso calc R 1 1
C C17 0.5526(2) 0.34163(12) 0.25245(11) 0.0626(4) Uani d . 1 1
C C18 1.3145(3) 0.60602(18) 0.43169(16) 0.1045(7) Uani d . 1 1
H H18A 1.3777 0.6508 0.3967 0.157 Uiso calc R 1 1
H H18B 1.3890 0.5476 0.4411 0.157 Uiso calc R 1 1
H H18C 1.2998 0.6356 0.4872 0.157 Uiso calc R 1 1

loop_
_atom_site_aniso_label
_atom_site_aniso_U_11
_atom_site_aniso_U_22
_atom_site_aniso_U_33
_atom_site_aniso_U_12
_atom_site_aniso_U_13
_atom_site_aniso_U_23
N1 0.0778(10) 0.0609(9) 0.1058(12) -0.0005(7) -0.0062(8) -0.0046(8)
O1 0.1137(12) 0.1266(12) 0.1033(12) -0.0130(9) 0.0288(9) -0.0442(10)
O2 0.0653(7) 0.0851(8) 0.0650(7) 0.0095(5) -0.0017(5) -0.0154(6)
C1 0.0592(9) 0.0628(9) 0.0630(10) -0.0010(7) 0.0026(8) 0.0060(8)
C2 0.0696(11) 0.0788(11) 0.0761(12) 0.0068(8) 0.0068(9) 0.0040(9)
C3 0.0615(11) 0.0977(14) 0.0965(15) 0.0056(9) 0.0051(10) 0.0173(12)
C4 0.0681(12) 0.1052(15) 0.0864(14) -0.0147(10) -0.0076(10) 0.0145(12)
C5 0.0758(12) 0.0859(12) 0.0700(12) -0.0228(9) 0.0022(9) 0.0022(9)
C6 0.0651(10) 0.0634(9) 0.0656(10) -0.0123(7) 0.0067(8) 0.0028(8)
C7 0.0784(12) 0.0901(13) 0.0856(14) -0.0107(10) 0.0112(10) -0.0195(11)
C8 0.0733(10) 0.0748(11) 0.0655(11) 0.0118(8) 0.0038(8) -0.0101(8)
C9 0.0720(10) 0.0596(9) 0.0554(9) 0.0067(7) 0.0026(7) -0.0061(7)
C10 0.0839(11) 0.0567(9) 0.0656(10) 0.0108(8) 0.0037(9) -0.0036(8)
C11 0.0798(11) 0.0495(8) 0.0640(10) 0.0044(7) 0.0078(8) -0.0086(7)
C12 0.1049(14) 0.0552(9) 0.0741(11) -0.0040(9) -0.0157(10) -0.0031(8)
C13 0.1041(14) 0.0701(11) 0.0791(13) 0.0091(10) -0.0170(11) -0.0103(9)
C14 0.0785(11) 0.0775(12) 0.0773(12) 0.0015(9) 0.0130(9) -0.0236(10)
C15 0.0853(13) 0.0634(11) 0.1111(16) -0.0060(9) 0.0212(12) -0.0088(11)
C16 0.0834(12) 0.0572(10) 0.0991(14) 0.0075(8) 0.0105(10) 0.0000(9)
C17 0.0622(9) 0.0593(10) 0.0650(10) -0.0037(7) 0.0013(7) -0.0061(8)
C18 0.0862(14) 0.1194(17) 0.1068(17) -0.0062(12) 0.0066(12) -0.0322(14)

loop_
_atom_type_symbol
_atom_type_description
_atom_type_scat_dispersion_real
_atom_type_scat_dispersion_imag
_atom_type_scat_source
C C 0.0033 0.0016 'International Tables Vol C Tables 4.2.6.8 and 6.1.1.4'
H H 0.0000 0.0000 'International Tables Vol C Tables 4.2.6.8 and 6.1.1.4'
N N 0.0061 0.0033 'International Tables Vol C Tables 4.2.6.8 and 6.1.1.4'
O O 0.0106 0.0060 'International Tables Vol C Tables 4.2.6.8 and 6.1.1.4'

loop_
_geom_angle_atom_site_label_1
_geom_angle_atom_site_label_2
_geom_angle_atom_site_label_3
_geom_angle
C1 O2 C8 118.26(12)
O2 C1 C2 124.43(15)
O2 C1 C6 115.50(14)
C2 C1 C6 120.06(15)
C3 C2 C1 119.25(18)
C3 C2 H2 120.4
C1 C2 H2 120.4
C4 C3 C2 121.25(18)
C4 C3 H3 119.4
C2 C3 H3 119.4
C5 C4 C3 119.34(17)
C5 C4 H4 120.3
C3 C4 H4 120.3
C4 C5 C6 121.04(18)
C4 C5 H5 119.5
C6 C5 H5 119.5
C5 C6 C1 119.04(16)
C5 C6 C7 119.82(17)
C1 C6 C7 121.13(15)
O1 C7 C6 125.05(18)
O1 C7 H7 117.5
C6 C7 H7 117.5
O2 C8 C9 107.21(13)
O2 C8 H8A 110.3
C9 C8 H8A 110.3
O2 C8 H8B 110.3
C9 C8 H8B 110.3
H8A C8 H8B 108.5
C10 C9 C17 122.98(14)
C10 C9 C8 122.40(14)
C17 C9 C8 114.60(13)
C9 C10 C11 131.12(15)
C9 C10 H10 114.4
C11 C10 H10 114.4
C16 C11 C12 116.81(16)
C16 C11 C10 118.41(15)
C12 C11 C10 124.76(16)
C13 C12 C11 121.01(17)
C13 C12 H12 119.5
C11 C12 H12 119.5
C12 C13 C14 122.04(18)
C12 C13 H13 119.0
C14 C13 H13 119.0
C15 C14 C13 116.75(18)
C15 C14 C18 121.87(19)
C13 C14 C18 121.36(19)
C16 C15 C14 121.92(18)
C16 C15 H15 119.0
C14 C15 H15 119.0
C15 C16 C11 121.46(17)
C15 C16 H16 119.3
C11 C16 H16 119.3
N1 C17 C9 176.18(17)
C14 C18 H18A 109.5
C14 C18 H18B 109.5
H18A C18 H18B 109.5
C14 C18 H18C 109.5
H18A C18 H18C 109.5
H18B C18 H18C 109.5

loop_
_geom_bond_atom_site_label_1
_geom_bond_atom_site_label_2
_geom_bond_distance
N1 C17 1.1362(19)
O1 C7 1.203(2)
O2 C1 1.3634(17)
O2 C8 1.4297(19)
C1 C2 1.378(2)
C1 C6 1.395(2)
C2 C3 1.378(2)
C2 H2 0.9300
C3 C4 1.376(3)
C3 H3 0.9300
C4 C5 1.362(3)
C4 H4 0.9300
C5 C6 1.385(2)
C5 H5 0.9300
C6 C7 1.462(3)
C7 H7 0.9300
C8 C9 1.492(2)
C8 H8A 0.9700
C8 H8B 0.9700
C9 C10 1.337(2)
C9 C17 1.431(2)
C10 C11 1.451(2)
C10 H10 0.9300
C11 C16 1.385(2)
C11 C12 1.389(2)
C12 C13 1.371(2)
C12 H12 0.9300
C13 C14 1.381(3)
C13 H13 0.9300
C14 C15 1.374(3)
C14 C18 1.505(3)
C15 C16 1.370(3)
C15 H15 0.9300
C16 H16 0.9300
C18 H18A 0.9600
C18 H18B 0.9600
C18 H18C 0.9600

loop_
_geom_torsion_atom_site_label_1
_geom_torsion_atom_site_label_2
_geom_torsion_atom_site_label_3
_geom_torsion_atom_site_label_4
_geom_torsion
C8 O2 C1 C2 6.6(2)
C8 O2 C1 C6 -174.26(14)
O2 C1 C2 C3 178.05(15)
C6 C1 C2 C3 -1.0(2)
C1 C2 C3 C4 0.0(3)
C2 C3 C4 C5 0.3(3)
C3 C4 C5 C6 0.5(3)
C4 C5 C6 C1 -1.5(3)
C4 C5 C6 C7 177.08(18)
O2 C1 C6 C5 -177.37(13)
C2 C1 C6 C5 1.8(2)
O2 C1 C6 C7 4.1(2)
C2 C1 C6 C7 -176.79(16)
C5 C6 C7 O1 4.5(3)
C1 C6 C7 O1 -176.95(19)
C1 O2 C8 C9 -179.60(13)
O2 C8 C9 C10 118.94(17)
O2 C8 C9 C17 -59.52(19)
C17 C9 C10 C11 -6.1(3)
C8 C9 C10 C11 175.59(16)
C9 C10 C11 C16 163.39(19)
C9 C10 C11 C12 -18.2(3)
C16 C11 C12 C13 0.6(3)
C10 C11 C12 C13 -177.83(17)
C11 C12 C13 C14 -0.5(3)
C12 C13 C14 C15 -0.4(3)
C12 C13 C14 C18 178.02(19)
C13 C14 C15 C16 1.1(3)
C18 C14 C15 C16 -177.31(19)
C14 C15 C16 C11 -1.0(3)
C12 C11 C16 C15 0.1(3)
C10 C11 C16 C15 178.63(17)
C10 C9 C17 N1 -160(3)
C8 C9 C17 N1 19(3)

loop_
_cod_related_entry_id
_cod_related_entry_database
_cod_related_entry_code
1 ChemSpider 30657335
